data_4112292
loop_
_publ_author_name
'Sang Ick Lee'
'Ji Hoon Park'
'Young Keun Chung'
'Sueg-Geun Lee'

_publ_section_title
;
 Rhodium-Catalyzed Carbonylative [3+2+1] Cycloaddition Reaction: Catalytic
 Formation of Bicyclic Cyclohexenones from Trienes and Carbon Monoxide
;
_journal_name_full 'Journal of the American Chemical Society'
_journal_page_first 2714
_journal_page_last 2715
_journal_paper_doi 10.1021/ja039301+
_journal_volume 126
_journal_year 2004
_chemical_formula_sum 'C23 H24 O5 S2'
_chemical_formula_weight 444.54
_chemical_name_systematic
; 
 ? 
;
_space_group_IT_number 15
_symmetry_cell_setting monoclinic
_symmetry_space_group_name_Hall '-C 2yc'
_symmetry_space_group_name_H-M 'C 1 2/c 1'
_atom_sites_solution_hydrogens geom
_atom_sites_solution_primary direct
_atom_sites_solution_secondary difmap
_audit_creation_method SHELXL-97
_cell_angle_alpha 90.00
_cell_angle_beta 90.701(3)
_cell_angle_gamma 90.00
_cell_formula_units_Z 8
_cell_length_a 32.965(3)
_cell_length_b 8.034
_cell_length_c 16.390(2)
_cell_measurement_temperature 293(2)
_cell_volume 4340.4(7)
_computing_structure_refinement 'SHELXL-97 (Sheldrick, 1997)'
_computing_structure_solution 'SHELXS-97 (Sheldrick, 1990)'
_diffrn_ambient_temperature 293(2)
_diffrn_measured_fraction_theta_full 0.969
_diffrn_measured_fraction_theta_max 0.969
_diffrn_radiation_monochromator graphite
_diffrn_radiation_source 'fine-focus sealed tube'
_diffrn_radiation_type MoK\a
_diffrn_radiation_wavelength 0.71073
_diffrn_reflns_av_R_equivalents 0.0430
_diffrn_reflns_av_sigmaI/netI 0.0559
_diffrn_reflns_limit_h_max 38
_diffrn_reflns_limit_h_min -37
_diffrn_reflns_limit_k_max 9
_diffrn_reflns_limit_k_min -7
_diffrn_reflns_limit_l_max 19
_diffrn_reflns_limit_l_min -19
_diffrn_reflns_number 6181
_diffrn_reflns_theta_full 24.48
_diffrn_reflns_theta_max 24.48
_diffrn_reflns_theta_min 1.24
_exptl_absorpt_coefficient_mu 0.278
_exptl_crystal_density_diffrn 1.361
_exptl_crystal_F_000 1872
_refine_diff_density_max 0.034
_refine_diff_density_min -0.024
_refine_diff_density_rms 0.006
_refine_ls_extinction_method none
_refine_ls_goodness_of_fit_ref 1.139
_refine_ls_hydrogen_treatment mixed
_refine_ls_matrix_type full
_refine_ls_number_parameters 274
_refine_ls_number_reflns 3500
_refine_ls_number_restraints 0
_refine_ls_restrained_S_all 1.139
_refine_ls_R_factor_all 0.1493
_refine_ls_R_factor_gt 0.1244
_refine_ls_shift/su_max 0.032
_refine_ls_shift/su_mean 0.002
_refine_ls_structure_factor_coef Fsqd
_refine_ls_weighting_details 'calc w=1/[\s^2^(Fo^2^)+(0.1321P)^2^+0.1621P] where P=(Fo^2^+2Fc^2^)/3'
_refine_ls_weighting_scheme calc
_refine_ls_wR_factor_gt 0.3467
_refine_ls_wR_factor_ref 0.3639
_reflns_number_gt 2649
_reflns_number_total 3500
_reflns_threshold_expression >2sigma(I)
_cod_data_source_file ja0393012B_s1.cif
_cod_data_source_block penta
_cod_database_code 4112292

loop_
_symmetry_equiv_pos_as_xyz
'x, y, z'
'-x, y, -z+1/2'
'x+1/2, y+1/2, z'
'-x+1/2, y+1/2, -z+1/2'
'-x, -y, -z'
'x, -y, z-1/2'
'-x+1/2, -y+1/2, -z'
'x+1/2, -y+1/2, z-1/2'

loop_
_atom_site_label
_atom_site_type_symbol
_atom_site_fract_x
_atom_site_fract_y
_atom_site_fract_z
_atom_site_U_iso_or_equiv
_atom_site_adp_type
_atom_site_occupancy
_atom_site_symmetry_multiplicity
_atom_site_calc_flag
_atom_site_refinement_flags
S1 S 0.38523(8) -0.2562(3) 0.11295(15) 0.078(3) Uani 1 1 d .
S2 S 0.32182(7) 0.0177(3) 0.11794(14) 0.073(3) Uani 1 1 d .
O1 O 0.3630(2) -0.3251(9) 0.1786(4) 0.092(4) Uani 1 1 d .
O2 O 0.4283(2) -0.2712(9) 0.1147(5) 0.094(4) Uani 1 1 d .
O3 O 0.2998(2) -0.0953(10) 0.0661(4) 0.091(4) Uani 1 1 d .
O4 O 0.3189(2) 0.1927(9) 0.1008(4) 0.089(4) Uani 1 1 d .
O5 O 0.5143(3) 0.281(2) 0.1213(6) 0.160(6) Uani 1 1 d .
C1 C 0.3436(5) -0.5120(16) -0.1201(8) 0.107(5) Uani 1 1 d .
H1 H 0.3345 -0.5615 -0.1682 0.128 Uiso 1 1 calc R
C2 C 0.3811(4) -0.4344(15) -0.1174(7) 0.102(5) Uani 1 1 d .
H2 H 0.3981 -0.4380 -0.1623 0.122 Uiso 1 1 calc R
C3 C 0.3200(4) -0.5161(16) -0.0527(8) 0.104(4) Uani 1 1 d .
H3 H 0.2958 -0.5757 -0.0539 0.125 Uiso 1 1 calc R
C4 C 0.3932(3) -0.3506(13) -0.0461(7) 0.089(4) Uani 1 1 d .
H4 H 0.4182 -0.2973 -0.0434 0.107 Uiso 1 1 calc R
C5 C 0.3315(3) -0.4329(14) 0.0176(7) 0.091(4) Uani 1 1 d .
H5 H 0.3149 -0.4346 0.0630 0.109 Uiso 1 1 calc R
C6 C 0.3675(3) -0.3479(12) 0.0202(6) 0.082(4) Uani 1 1 d .
C7 C 0.2789(3) -0.0573(18) 0.3756(7) 0.099(4) Uani 1 1 d .
H7 H 0.2703 -0.0736 0.4288 0.119 Uiso 1 1 calc R
C8 C 0.2705(4) -0.1734(18) 0.3165(8) 0.104(5) Uani 1 1 d .
H8 H 0.2552 -0.2669 0.3294 0.125 Uiso 1 1 calc R
C9 C 0.3001(4) 0.0821(17) 0.3557(7) 0.102(4) Uani 1 1 d .
H9 H 0.3051 0.1623 0.3955 0.122 Uiso 1 1 calc R
C10 C 0.2842(3) -0.1533(15) 0.2397(6) 0.090(4) Uani 1 1 d .
H10 H 0.2784 -0.2329 0.2000 0.108 Uiso 1 1 calc R
C11 C 0.3143(4) 0.1070(15) 0.2777(7) 0.092(4) Uani 1 1 d .
H11 H 0.3284 0.2034 0.2645 0.111 Uiso 1 1 calc R
C12 C 0.3071(3) -0.0140(13) 0.2200(5) 0.079(4) Uani 1 1 d .
C13 C 0.3763(3) -0.0318(13) 0.1099(6) 0.077(4) Uani 1 1 d .
C14 C 0.3925(3) 0.0509(12) 0.0321(6) 0.082(4) Uani 1 1 d .
H14A H 0.4130 -0.0193 0.0075 0.122 Uiso 1 1 calc R
H14B H 0.3706 0.0664 -0.0072 0.122 Uiso 1 1 calc R
C15 C 0.4014(3) 0.0531(13) 0.1805(6) 0.087(4) Uani 1 1 d .
H15A H 0.3866 0.0514 0.2312 0.131 Uiso 1 1 calc R
H15B H 0.4273 -0.0022 0.1888 0.131 Uiso 1 1 calc R
C16 C 0.4074(4) 0.2329(13) 0.1500(7) 0.089(4) Uani 1 1 d .
H16 H 0.3847 0.3047 0.1655 0.134 Uiso 1 1 calc R
C17 C 0.4108(3) 0.2181(13) 0.0553(6) 0.082(4) Uani 1 1 d .
H17 H 0.3958 0.3086 0.0284 0.123 Uiso 1 1 calc R
C19 C 0.4777(4) 0.2738(19) 0.1143(7) 0.111(5) Uani 1 1 d .
C18 C 0.4481(4) 0.3066(16) 0.1773(7) 0.099(4) Uani 1 1 d .
H18A H 0.4454 0.4255 0.1858 0.148 Uiso 1 1 calc R
H18B H 0.4569 0.2562 0.2284 0.148 Uiso 1 1 calc R
C20 C 0.4551(3) 0.2296(18) 0.0367(7) 0.102(5) Uani 1 1 d .
C21 C 0.4726(4) 0.230(2) -0.0337(7) 0.121(6) Uani 1 1 d .
H21 H 0.4997 0.2616 -0.0333 0.145 Uiso 1 1 calc R
C22 C 0.4549(5) 0.185(3) -0.1168(8) 0.160(8) Uani 1 1 d .
H22A H 0.4595 0.0674 -0.1267 0.240 Uiso 1 1 calc R
H22B H 0.4258 0.2024 -0.1159 0.240 Uiso 1 1 calc R
C23 C 0.4701(8) 0.271(6) -0.1777(17) 0.29(2) Uani 1 1 d .
H23A H 0.4679 0.3878 -0.1662 0.430 Uiso 1 1 calc R
H23B H 0.4554 0.2458 -0.2271 0.430 Uiso 1 1 calc R
H23C H 0.4982 0.2423 -0.1841 0.430 Uiso 1 1 calc R

loop_
_atom_site_aniso_label
_atom_site_aniso_U_11
_atom_site_aniso_U_22
_atom_site_aniso_U_33
_atom_site_aniso_U_23
_atom_site_aniso_U_13
_atom_site_aniso_U_12
S1 0.084(3) 0.074(3) 0.077(3) 0.0055(11) 0.0006(11) 0.0074(11)
S2 0.071(3) 0.081(3) 0.067(3) 0.0046(11) 0.0013(9) 0.0043(11)
O1 0.113(6) 0.089(5) 0.075(5) 0.007(3) 0.002(4) 0.008(4)
O2 0.092(6) 0.088(6) 0.104(6) -0.006(4) -0.004(4) 0.017(4)
O3 0.078(5) 0.123(6) 0.073(5) -0.012(4) -0.010(3) 0.002(4)
O4 0.095(5) 0.086(6) 0.087(5) 0.016(4) 0.008(3) 0.013(4)
O5 0.073(6) 0.295(16) 0.112(7) 0.001(8) -0.002(4) -0.040(7)
C1 0.134(11) 0.096(9) 0.090(8) -0.020(6) -0.003(7) 0.005(7)
C2 0.131(10) 0.083(8) 0.092(8) -0.001(6) 0.022(7) 0.015(7)
C3 0.116(9) 0.098(9) 0.098(8) -0.012(6) -0.001(7) -0.010(7)
C4 0.096(7) 0.077(7) 0.095(8) 0.007(5) 0.015(5) 0.003(5)
C5 0.099(8) 0.086(7) 0.087(7) -0.010(5) 0.017(5) -0.004(6)
C6 0.089(7) 0.073(6) 0.082(7) 0.012(5) 0.002(5) 0.001(5)
C7 0.094(8) 0.130(10) 0.074(7) 0.005(6) 0.015(5) -0.004(7)
C8 0.091(8) 0.126(10) 0.096(8) 0.020(7) 0.002(6) -0.023(7)
C9 0.107(8) 0.112(9) 0.086(8) -0.010(6) 0.004(6) -0.008(7)
C10 0.094(7) 0.099(8) 0.076(7) 0.006(5) 0.000(5) -0.013(6)
C11 0.105(8) 0.088(8) 0.084(7) -0.005(5) 0.003(5) -0.005(6)
C12 0.079(6) 0.095(7) 0.064(6) -0.001(5) 0.001(4) 0.009(5)
C13 0.072(6) 0.084(7) 0.076(6) 0.009(5) 0.000(4) -0.002(4)
C14 0.090(7) 0.077(7) 0.078(6) 0.008(5) 0.015(5) 0.000(5)
C15 0.093(7) 0.086(7) 0.083(7) -0.003(5) -0.006(5) 0.001(5)
C16 0.104(8) 0.074(7) 0.091(7) -0.003(5) -0.003(5) -0.009(5)
C17 0.084(7) 0.082(7) 0.079(7) 0.007(5) -0.007(4) -0.007(5)
C19 0.100(9) 0.145(12) 0.087(8) 0.021(7) -0.006(6) -0.028(8)
C18 0.108(9) 0.098(8) 0.091(8) -0.013(6) -0.003(6) -0.019(6)
C20 0.085(7) 0.142(11) 0.079(7) 0.013(7) 0.000(5) -0.022(7)
C21 0.089(8) 0.189(15) 0.085(8) 0.016(8) 0.007(6) -0.005(8)
C22 0.120(11) 0.28(2) 0.080(9) 0.050(11) -0.014(7) -0.054(13)
C23 0.155(19) 0.53(7) 0.18(2) 0.00(3) -0.052(16) -0.09(3)

loop_
_atom_type_symbol
_atom_type_description
_atom_type_scat_dispersion_real
_atom_type_scat_dispersion_imag
_atom_type_scat_source
C C 0.0033 0.0016 'International Tables Vol C Tables 4.2.6.8 and 6.1.1.4'
H H 0.0000 0.0000 'International Tables Vol C Tables 4.2.6.8 and 6.1.1.4'
O O 0.0106 0.0060 'International Tables Vol C Tables 4.2.6.8 and 6.1.1.4'
S S 0.1246 0.1234 'International Tables Vol C Tables 4.2.6.8 and 6.1.1.4'

loop_
_geom_angle_atom_site_label_1
_geom_angle_atom_site_label_2
_geom_angle_atom_site_label_3
_geom_angle
O1 S1 O2 118.3(5)
O1 S1 C6 108.5(5)
O2 S1 C6 107.4(5)
O1 S1 C13 108.7(4)
O2 S1 C13 104.1(4)
C6 S1 C13 109.5(5)
O3 S2 O4 118.1(5)
O3 S2 C12 109.1(5)
O4 S2 C12 108.0(5)
O3 S2 C13 107.8(4)
O4 S2 C13 105.1(4)
C12 S2 C13 108.4(4)
C3 C1 C2 120.3(12)
C1 C2 C4 119.1(11)
C1 C3 C5 120.8(12)
C6 C4 C2 119.5(11)
C6 C5 C3 119.9(11)
C5 C6 C4 120.3(10)
C5 C6 S1 120.6(8)
C4 C6 S1 118.6(8)
C9 C7 C8 119.4(10)
C10 C8 C7 120.6(11)
C7 C9 C11 121.4(12)
C8 C10 C12 120.0(11)
C12 C11 C9 118.4(11)
C11 C12 C10 120.0(9)
C11 C12 S2 120.1(8)
C10 C12 S2 119.5(8)
C14 C13 C15 103.8(8)
C14 C13 S1 113.0(7)
C15 C13 S1 109.0(7)
C14 C13 S2 108.3(7)
C15 C13 S2 111.0(7)
S1 C13 S2 111.5(5)
C17 C14 C13 108.3(8)
C16 C15 C13 103.7(8)
C18 C16 C15 112.5(10)
C18 C16 C17 104.3(9)
C15 C16 C17 105.2(8)
C20 C17 C14 112.8(10)
C20 C17 C16 106.2(8)
C14 C17 C16 106.5(8)
O5 C19 C18 126.8(12)
O5 C19 C20 124.9(12)
C18 C19 C20 108.3(10)
C19 C18 C16 108.4(10)
C21 C20 C17 128.7(11)
C21 C20 C19 122.2(11)
C17 C20 C19 108.3(9)
C20 C21 C22 129.0(13)
C23 C22 C21 114.1(19)

loop_
_geom_bond_atom_site_label_1
_geom_bond_atom_site_label_2
_geom_bond_distance
S1 O1 1.423(8)
S1 O2 1.423(8)
S1 C6 1.781(11)
S1 C13 1.827(10)
S2 O3 1.435(7)
S2 O4 1.437(8)
S2 C12 1.766(9)
S2 C13 1.847(9)
O5 C19 1.214(14)
C1 C3 1.359(17)
C1 C2 1.387(19)
C2 C4 1.401(16)
C3 C5 1.381(16)
C4 C6 1.387(14)
C5 C6 1.369(15)
C7 C9 1.361(18)
C7 C8 1.370(17)
C8 C10 1.353(15)
C9 C11 1.383(16)
C10 C12 1.389(15)
C11 C12 1.375(14)
C13 C14 1.540(13)
C13 C15 1.569(14)
C14 C17 1.518(14)
C15 C16 1.542(15)
C16 C18 1.529(16)
C16 C17 1.562(15)
C17 C20 1.500(15)
C19 C18 1.454(17)
C19 C20 1.507(16)
C20 C21 1.295(16)
C21 C22 1.518(19)
C22 C23 1.32(3)
